data_7134679
loop_
_publ_author_name
'Hu, Kai'
'Wu, Haijian'
'Sun, Manman'
'Zhang, Jing'
'Wang, Zhiming'
'Yang, Jianguo'
'Zhu, Gangguo'
'Huang, Guo-Bo'

_publ_section_title
;
 HFIP-promoted synthesis of bicyclo[2.1.1]-hexanes through formal
 [2&#x3c0;+2&#x3c3;] cycloaddition of bicyclo[1.1.0]butanes with
 &#x3b1;-cyano chalcones.
;
_journal_issue 56
_journal_name_full 'Chemical communications (Cambridge, England)'
_journal_page_first 10375
_journal_page_last 10378
_journal_paper_doi 10.1039/d5cc01838b
_journal_volume 61
_journal_year 2025
_chemical_formula_moiety 'C28 H23 N O3'
_chemical_formula_sum 'C28 H23 N O3'
_chemical_formula_weight 421.47
_space_group_crystal_system monoclinic
_space_group_IT_number 14
_space_group_name_Hall '-P 2ybc'
_space_group_name_H-M_alt 'P 1 21/c 1'
_atom_sites_solution_hydrogens geom
_atom_sites_solution_primary dual
_audit_block_doi 10.5517/ccdc.csd.cc2mjk2t
_audit_creation_date 2024-09-12
_audit_creation_method
;
Olex2 1.3
(compiled 2020.11.12 svn.r5f609507 for OlexSys, GUI svn.r6403)
;
_audit_update_record
;
2025-03-05 deposited with the CCDC.	2025-06-09 downloaded from the CCDC.
;
_cell_angle_alpha 90
_cell_angle_beta 100.45(3)
_cell_angle_gamma 90
_cell_formula_units_Z 4
_cell_length_a 13.893(14)
_cell_length_b 20.91(2)
_cell_length_c 7.841(8)
_cell_measurement_reflns_used 4051
_cell_measurement_temperature 296(2)
_cell_measurement_theta_max 23.90
_cell_measurement_theta_min 2.82
_cell_volume 2240(4)
_computing_cell_refinement 'SAINT V8.40B (?, 2016)'
_computing_data_reduction 'SAINT V8.40B (?, 2016)'
_computing_molecular_graphics 'Olex2 1.3 (Dolomanov et al., 2009)'
_computing_publication_material 'Olex2 1.3 (Dolomanov et al., 2009)'
_computing_structure_refinement 'XL  (Sheldrick, 2008)'
_computing_structure_solution 'SHELXT 2014/5 (Sheldrick, 2014)'
_diffrn_ambient_temperature 296.15
_diffrn_measured_fraction_theta_full 0.990
_diffrn_measured_fraction_theta_max 0.990
_diffrn_measurement_device_type 'CCD area detector'
_diffrn_measurement_method 'phi and omega scans'
_diffrn_radiation_monochromator graphite
_diffrn_radiation_type MoK\a
_diffrn_radiation_wavelength 0.71073
_diffrn_reflns_av_R_equivalents 0.0542
_diffrn_reflns_av_unetI/netI 0.0526
_diffrn_reflns_Laue_measured_fraction_full 0.990
_diffrn_reflns_Laue_measured_fraction_max 0.990
_diffrn_reflns_limit_h_max 16
_diffrn_reflns_limit_h_min -16
_diffrn_reflns_limit_k_max 24
_diffrn_reflns_limit_k_min -24
_diffrn_reflns_limit_l_max 8
_diffrn_reflns_limit_l_min -9
_diffrn_reflns_number 19739
_diffrn_reflns_point_group_measured_fraction_full 0.990
_diffrn_reflns_point_group_measured_fraction_max 0.990
_diffrn_reflns_theta_full 25.055
_diffrn_reflns_theta_max 25.055
_diffrn_reflns_theta_min 2.815
_diffrn_source_current 30.0
_diffrn_source_power 1.5
_diffrn_source_voltage 50.0
_exptl_absorpt_coefficient_mu 0.081
_exptl_absorpt_correction_T_max 0.7452
_exptl_absorpt_correction_T_min 0.6532
_exptl_absorpt_correction_type none
_exptl_absorpt_process_details
;
SADABS-2016/2 (Bruker,2016/2) was used for absorption correction.
wR2(int) was 0.0669 before and 0.0594 after correction.
The Ratio of minimum to maximum transmission is 0.8765.
The \l/2 correction factor is Not present.
;
_exptl_crystal_colour 'clear whiteish colourless'
_exptl_crystal_colour_lustre clear
_exptl_crystal_colour_modifier whiteish
_exptl_crystal_colour_primary colourless
_exptl_crystal_density_diffrn 1.249
_exptl_crystal_description block
_exptl_crystal_F_000 888
_exptl_crystal_size_max 0.22
_exptl_crystal_size_mid 0.2
_exptl_crystal_size_min 0.18
_refine_diff_density_max 0.131
_refine_diff_density_min -0.161
_refine_diff_density_rms 0.031
_refine_ls_extinction_method none
_refine_ls_goodness_of_fit_ref 1.016
_refine_ls_hydrogen_treatment constr
_refine_ls_matrix_type full
_refine_ls_number_parameters 290
_refine_ls_number_reflns 3944
_refine_ls_number_restraints 0
_refine_ls_restrained_S_all 1.016
_refine_ls_R_factor_all 0.1070
_refine_ls_R_factor_gt 0.0521
_refine_ls_shift/su_max 0.000
_refine_ls_shift/su_mean 0.000
_refine_ls_structure_factor_coef Fsqd
_refine_ls_weighting_details 'w=1/[\s^2^(Fo^2^)+(0.0563P)^2^+0.4155P] where P=(Fo^2^+2Fc^2^)/3'
_refine_ls_weighting_scheme calc
_refine_ls_wR_factor_gt 0.1077
_refine_ls_wR_factor_ref 0.1320
_reflns_Friedel_coverage 0.000
_reflns_number_gt 2323
_reflns_number_total 3944
_reflns_threshold_expression 'I > 2\s(I)'
_cod_data_source_file d5cc01838b2.cif
_cod_data_source_block 1_a
_cod_depositor_comments 'Adding full bibliography for 7134679.cif.'
_cod_original_cell_volume 2241(4)
_cod_database_code 7134679
_shelx_shelxl_version_number 2014/7
_shelx_space_group_comment
;
The symmetry employed for this shelxl refinement is uniquely defined
by the following loop, which should always be used as a source of
symmetry information in preference to the above space-group names.
They are only intended as comments.
;
_shelx_estimated_absorpt_t_max 0.986
_shelx_estimated_absorpt_t_min 0.982
_olex2_refinement_description
;
1. Fixed Uiso
 At 1.2 times of:
  All C(H) groups, All C(H,H) groups
 At 1.5 times of:
  All C(H,H,H) groups
2.a Ternary CH refined with riding coordinates:
 C10(H10)
2.b Secondary CH2 refined with riding coordinates:
 C18(H18A,H18B), C20(H20A,H20B)
2.c Aromatic/amide H refined with riding coordinates:
 C1(H1), C2(H2), C3(H3), C4(H4), C5(H5), C12(H12), C13(H13), C14(H14),
 C15(H15), C16(H16), C22(H22), C23(H23), C24(H24), C25(H25), C26(H26)
2.d Idealised Me refined as rotating group:
 C28(H28A,H28B,H28C)
;
_olex2_submission_special_instructions 'No special instructions were received'

loop_
_space_group_symop_operation_xyz
'x, y, z'
'-x, y+1/2, -z+1/2'
'-x, -y, -z'
'x, -y-1/2, z-1/2'

loop_
_atom_site_label
_atom_site_type_symbol
_atom_site_fract_x
_atom_site_fract_y
_atom_site_fract_z
_atom_site_U_iso_or_equiv
_atom_site_adp_type
_atom_site_occupancy
_atom_site_site_symmetry_order
_atom_site_calc_flag
_atom_site_refinement_flags_posn
_atom_site_refinement_flags_adp
_atom_site_refinement_flags_occupancy
_atom_site_disorder_assembly
_atom_site_disorder_group
C1 C 0.24267(18) 0.31564(11) 0.2078(3) 0.0632(7) Uani 1 1 d . . . . .
H1 H 0.2994 0.3345 0.2678 0.076 Uiso 1 1 calc R U . . .
C2 C 0.2313(2) 0.25014(12) 0.2134(4) 0.0770(8) Uani 1 1 d . . . . .
H2 H 0.2807 0.2251 0.2760 0.092 Uiso 1 1 calc R U . . .
C3 C 0.1483(2) 0.22212(13) 0.1280(4) 0.0856(9) Uani 1 1 d . . . . .
H3 H 0.1410 0.1780 0.1323 0.103 Uiso 1 1 calc R U . . .
C4 C 0.0758(2) 0.25857(14) 0.0360(4) 0.0829(9) Uani 1 1 d . . . . .
H4 H 0.0187 0.2392 -0.0210 0.100 Uiso 1 1 calc R U . . .
C5 C 0.08613(17) 0.32409(12) 0.0265(3) 0.0654(7) Uani 1 1 d . . . . .
H5 H 0.0367 0.3486 -0.0381 0.078 Uiso 1 1 calc R U . . .
C6 C 0.17055(16) 0.35325(10) 0.1138(3) 0.0515(6) Uani 1 1 d . . . . .
C7 C 0.17903(16) 0.42349(11) 0.0908(3) 0.0557(6) Uani 1 1 d . . . . .
C8 C 0.24747(15) 0.46619(9) 0.2211(3) 0.0447(5) Uani 1 1 d . . . . .
C9 C 0.26064(16) 0.44046(10) 0.3976(3) 0.0521(6) Uani 1 1 d . . . . .
C10 C 0.21037(15) 0.53805(9) 0.2172(3) 0.0467(5) Uani 1 1 d . . . . .
H10 H 0.1609 0.5430 0.1117 0.056 Uiso 1 1 calc R U . . .
C11 C 0.16456(17) 0.56133(10) 0.3668(3) 0.0498(6) Uani 1 1 d . . . . .
C12 C 0.06407(19) 0.55875(11) 0.3504(4) 0.0698(7) Uani 1 1 d . . . . .
H12 H 0.0268 0.5424 0.2492 0.084 Uiso 1 1 calc R U . . .
C13 C 0.0178(3) 0.58007(15) 0.4814(6) 0.0979(11) Uani 1 1 d . . . . .
H13 H -0.0500 0.5774 0.4683 0.117 Uiso 1 1 calc R U . . .
C14 C 0.0707(4) 0.60493(15) 0.6297(5) 0.1025(12) Uani 1 1 d . . . . .
H14 H 0.0393 0.6197 0.7173 0.123 Uiso 1 1 calc R U . . .
C15 C 0.1707(3) 0.60807(12) 0.6486(3) 0.0845(9) Uani 1 1 d . . . . .
H15 H 0.2074 0.6246 0.7500 0.101 Uiso 1 1 calc R U . . .
C16 C 0.2175(2) 0.58662(11) 0.5171(3) 0.0648(7) Uani 1 1 d . . . . .
H16 H 0.2853 0.5894 0.5307 0.078 Uiso 1 1 calc R U . . .
C17 C 0.30427(16) 0.57096(9) 0.1830(3) 0.0479(5) Uani 1 1 d . . . . .
C18 C 0.38929(16) 0.53361(10) 0.2913(3) 0.0521(6) Uani 1 1 d . . . . .
H18A H 0.3830 0.5264 0.4110 0.062 Uiso 1 1 calc R U . . .
H18B H 0.4540 0.5491 0.2820 0.062 Uiso 1 1 calc R U . . .
C19 C 0.35068(15) 0.47852(10) 0.1654(2) 0.0457(5) Uani 1 1 d . . . . .
C20 C 0.32558(17) 0.53134(10) 0.0264(3) 0.0532(6) Uani 1 1 d . . . . .
H20A H 0.2687 0.5226 -0.0622 0.064 Uiso 1 1 calc R U . . .
H20B H 0.3806 0.5464 -0.0230 0.064 Uiso 1 1 calc R U . . .
C21 C 0.41206(15) 0.42198(10) 0.1394(3) 0.0473(5) Uani 1 1 d . . . . .
C22 C 0.47423(17) 0.39483(11) 0.2773(3) 0.0610(6) Uani 1 1 d . . . . .
H22 H 0.4803 0.4129 0.3871 0.073 Uiso 1 1 calc R U . . .
C23 C 0.52747(18) 0.34094(13) 0.2534(4) 0.0741(8) Uani 1 1 d . . . . .
H23 H 0.5686 0.3227 0.3476 0.089 Uiso 1 1 calc R U . . .
C24 C 0.52051(19) 0.31405(13) 0.0930(4) 0.0772(8) Uani 1 1 d . . . . .
H24 H 0.5563 0.2775 0.0784 0.093 Uiso 1 1 calc R U . . .
C25 C 0.46064(19) 0.34105(12) -0.0461(4) 0.0685(7) Uani 1 1 d . . . . .
H25 H 0.4564 0.3233 -0.1559 0.082 Uiso 1 1 calc R U . . .
C26 C 0.40633(17) 0.39490(10) -0.0231(3) 0.0549(6) Uani 1 1 d . . . . .
H26 H 0.3656 0.4130 -0.1180 0.066 Uiso 1 1 calc R U . . .
C27 C 0.30234(19) 0.64206(11) 0.1835(3) 0.0538(6) Uani 1 1 d . . . . .
C28 C 0.2172(2) 0.73248(12) 0.0530(4) 0.0859(9) Uani 1 1 d . . . . .
H28A H 0.1602 0.7425 -0.0318 0.129 Uiso 1 1 calc R U . . .
H28B H 0.2737 0.7518 0.0199 0.129 Uiso 1 1 calc R U . . .
H28C H 0.2091 0.7486 0.1641 0.129 Uiso 1 1 calc R U . . .
N1 N 0.27305(17) 0.42332(10) 0.5375(3) 0.0761(7) Uani 1 1 d . . . . .
O1 O 0.13199(14) 0.44930(8) -0.0346(2) 0.0894(6) Uani 1 1 d . . . . .
O2 O 0.35570(14) 0.67572(8) 0.2802(2) 0.0757(5) Uani 1 1 d . . . . .
O3 O 0.23006(13) 0.66406(7) 0.0630(2) 0.0688(5) Uani 1 1 d . . . . .

loop_
_atom_site_aniso_label
_atom_site_aniso_U_11
_atom_site_aniso_U_22
_atom_site_aniso_U_33
_atom_site_aniso_U_23
_atom_site_aniso_U_13
_atom_site_aniso_U_12
C1 0.0608(16) 0.0510(15) 0.0781(17) 0.0005(13) 0.0131(13) -0.0084(12)
C2 0.0776(19) 0.0523(16) 0.105(2) 0.0031(15) 0.0278(16) -0.0001(15)
C3 0.099(2) 0.0500(16) 0.116(2) -0.0156(17) 0.042(2) -0.0170(17)
C4 0.077(2) 0.0662(19) 0.108(2) -0.0308(17) 0.0248(17) -0.0282(16)
C5 0.0570(15) 0.0593(16) 0.0802(18) -0.0228(13) 0.0133(13) -0.0128(12)
C6 0.0529(14) 0.0468(13) 0.0564(14) -0.0108(11) 0.0143(11) -0.0098(11)
C7 0.0524(14) 0.0518(14) 0.0571(15) -0.0048(12) -0.0054(12) -0.0062(11)
C8 0.0488(13) 0.0425(12) 0.0400(13) 0.0019(10) 0.0001(9) -0.0031(10)
C9 0.0577(14) 0.0435(13) 0.0538(16) 0.0008(11) 0.0066(12) -0.0037(11)
C10 0.0509(13) 0.0427(12) 0.0440(13) 0.0018(10) 0.0021(10) -0.0022(10)
C11 0.0564(15) 0.0403(12) 0.0528(15) 0.0067(10) 0.0105(11) 0.0038(11)
C12 0.0609(17) 0.0538(15) 0.095(2) 0.0145(14) 0.0156(15) 0.0084(13)
C13 0.090(2) 0.070(2) 0.148(3) 0.024(2) 0.060(2) 0.0275(18)
C14 0.158(4) 0.059(2) 0.113(3) 0.0264(19) 0.086(3) 0.040(2)
C15 0.137(3) 0.0597(17) 0.0627(18) 0.0055(13) 0.0346(19) 0.0250(18)
C16 0.0788(18) 0.0626(16) 0.0543(16) -0.0031(12) 0.0154(14) 0.0068(13)
C17 0.0595(14) 0.0391(12) 0.0449(13) -0.0031(9) 0.0094(10) -0.0064(10)
C18 0.0530(13) 0.0506(13) 0.0516(14) -0.0076(11) 0.0068(11) -0.0137(11)
C19 0.0513(13) 0.0429(12) 0.0414(12) -0.0008(9) 0.0039(10) -0.0048(10)
C20 0.0660(15) 0.0446(13) 0.0500(14) -0.0011(10) 0.0133(11) -0.0045(11)
C21 0.0482(13) 0.0420(12) 0.0499(14) -0.0014(11) 0.0040(11) -0.0049(10)
C22 0.0551(15) 0.0613(16) 0.0622(16) 0.0003(12) -0.0011(12) -0.0028(13)
C23 0.0580(16) 0.0692(18) 0.089(2) 0.0149(16) -0.0024(14) 0.0075(14)
C24 0.0643(18) 0.0587(17) 0.110(2) -0.0016(17) 0.0184(17) 0.0091(14)
C25 0.0702(17) 0.0567(16) 0.0823(19) -0.0166(14) 0.0236(15) -0.0020(14)
C26 0.0556(14) 0.0516(14) 0.0569(15) -0.0016(12) 0.0081(11) -0.0040(12)
C27 0.0690(16) 0.0482(14) 0.0476(15) -0.0058(12) 0.0193(12) -0.0075(13)
C28 0.126(3) 0.0467(15) 0.088(2) 0.0086(14) 0.0278(18) 0.0137(15)
N1 0.0992(17) 0.0700(14) 0.0577(14) 0.0121(12) 0.0108(12) -0.0034(12)
O1 0.1016(15) 0.0626(11) 0.0825(13) 0.0017(10) -0.0403(11) -0.0147(10)
O2 0.0947(13) 0.0503(10) 0.0802(12) -0.0175(9) 0.0108(10) -0.0184(9)
O3 0.0964(13) 0.0437(9) 0.0641(11) 0.0029(8) 0.0087(10) 0.0021(9)

loop_
_atom_type_symbol
_atom_type_description
_atom_type_scat_dispersion_real
_atom_type_scat_dispersion_imag
_atom_type_scat_source
C C 0.0033 0.0016 'International Tables Vol C Tables 4.2.6.8 and 6.1.1.4'
H H 0.0000 0.0000 'International Tables Vol C Tables 4.2.6.8 and 6.1.1.4'
N N 0.0061 0.0033 'International Tables Vol C Tables 4.2.6.8 and 6.1.1.4'
O O 0.0106 0.0060 'International Tables Vol C Tables 4.2.6.8 and 6.1.1.4'

loop_
_geom_angle_atom_site_label_1
_geom_angle_atom_site_label_2
_geom_angle_atom_site_label_3
_geom_angle
_geom_angle_site_symmetry_1
_geom_angle_site_symmetry_3
_geom_angle_publ_flag
C2 C1 H1 119.8 . . ?
C6 C1 H1 119.8 . . ?
C6 C1 C2 120.5(2) . . ?
C1 C2 H2 119.8 . . ?
C3 C2 C1 120.3(3) . . ?
C3 C2 H2 119.8 . . ?
C2 C3 H3 120.0 . . ?
C2 C3 C4 120.1(3) . . ?
C4 C3 H3 120.0 . . ?
C3 C4 H4 119.7 . . ?
C3 C4 C5 120.6(3) . . ?
C5 C4 H4 119.7 . . ?
C4 C5 H5 120.1 . . ?
C4 C5 C6 119.8(3) . . ?
C6 C5 H5 120.1 . . ?
C1 C6 C5 118.7(2) . . ?
C1 C6 C7 124.3(2) . . ?
C5 C6 C7 116.9(2) . . ?
C6 C7 C8 122.9(2) . . ?
O1 C7 C6 119.9(2) . . ?
O1 C7 C8 117.2(2) . . ?
C7 C8 C10 112.06(17) . . ?
C7 C8 C19 112.86(18) . . ?
C9 C8 C7 111.60(19) . . ?
C9 C8 C10 110.49(17) . . ?
C9 C8 C19 110.70(17) . . ?
C10 C8 C19 98.45(15) . . ?
N1 C9 C8 176.5(2) . . ?
C8 C10 H10 106.9 . . ?
C11 C10 C8 118.08(16) . . ?
C11 C10 H10 106.9 . . ?
C11 C10 C17 118.67(18) . . ?
C17 C10 C8 98.28(17) . . ?
C17 C10 H10 106.9 . . ?
C12 C11 C10 118.4(2) . . ?
C16 C11 C10 123.5(2) . . ?
C16 C11 C12 118.0(2) . . ?
C11 C12 H12 119.4 . . ?
C13 C12 C11 121.1(3) . . ?
C13 C12 H12 119.4 . . ?
C12 C13 H13 119.8 . . ?
C14 C13 C12 120.5(3) . . ?
C14 C13 H13 119.8 . . ?
C13 C14 H14 120.3 . . ?
C13 C14 C15 119.3(3) . . ?
C15 C14 H14 120.3 . . ?
C14 C15 H15 119.8 . . ?
C14 C15 C16 120.4(3) . . ?
C16 C15 H15 119.8 . . ?
C11 C16 C15 120.7(3) . . ?
C11 C16 H16 119.7 . . ?
C15 C16 H16 119.7 . . ?
C10 C17 C20 100.85(17) . . ?
C18 C17 C10 105.47(18) . . ?
C18 C17 C20 85.88(17) . . ?
C27 C17 C10 115.46(19) . . ?
C27 C17 C18 121.26(19) . . ?
C27 C17 C20 122.78(18) . . ?
C17 C18 H18A 114.8 . . ?
C17 C18 H18B 114.8 . . ?
C17 C18 C19 83.30(16) . . ?
H18A C18 H18B 111.8 . . ?
C19 C18 H18A 114.8 . . ?
C19 C18 H18B 114.8 . . ?
C18 C19 C8 99.83(16) . . ?
C20 C19 C8 102.09(17) . . ?
C20 C19 C18 85.73(17) . . ?
C21 C19 C8 118.28(17) . . ?
C21 C19 C18 122.41(18) . . ?
C21 C19 C20 122.05(19) . . ?
C17 C20 H20A 114.8 . . ?
C17 C20 H20B 114.8 . . ?
C19 C20 C17 82.81(16) . . ?
C19 C20 H20A 114.8 . . ?
C19 C20 H20B 114.8 . . ?
H20A C20 H20B 111.9 . . ?
C22 C21 C19 120.8(2) . . ?
C22 C21 C26 118.5(2) . . ?
C26 C21 C19 120.74(19) . . ?
C21 C22 H22 119.8 . . ?
C21 C22 C23 120.4(2) . . ?
C23 C22 H22 119.8 . . ?
C22 C23 H23 119.6 . . ?
C24 C23 C22 120.8(2) . . ?
C24 C23 H23 119.6 . . ?
C23 C24 H24 120.1 . . ?
C23 C24 C25 119.7(3) . . ?
C25 C24 H24 120.1 . . ?
C24 C25 H25 120.0 . . ?
C24 C25 C26 119.9(2) . . ?
C26 C25 H25 120.0 . . ?
C21 C26 C25 120.7(2) . . ?
C21 C26 H26 119.6 . . ?
C25 C26 H26 119.6 . . ?
O2 C27 C17 125.7(2) . . ?
O2 C27 O3 123.4(2) . . ?
O3 C27 C17 110.8(2) . . ?
H28A C28 H28B 109.5 . . ?
H28A C28 H28C 109.5 . . ?
H28B C28 H28C 109.5 . . ?
O3 C28 H28A 109.5 . . ?
O3 C28 H28B 109.5 . . ?
O3 C28 H28C 109.5 . . ?
C27 O3 C28 116.86(19) . . ?

loop_
_geom_bond_atom_site_label_1
_geom_bond_atom_site_label_2
_geom_bond_distance
_geom_bond_site_symmetry_2
_geom_bond_publ_flag
C1 H1 0.9300 . ?
C1 C2 1.381(4) . ?
C1 C6 1.378(3) . ?
C2 H2 0.9300 . ?
C2 C3 1.356(4) . ?
C3 H3 0.9300 . ?
C3 C4 1.362(4) . ?
C4 H4 0.9300 . ?
C4 C5 1.381(4) . ?
C5 H5 0.9300 . ?
C5 C6 1.387(3) . ?
C6 C7 1.487(3) . ?
C7 C8 1.547(3) . ?
C7 O1 1.205(3) . ?
C8 C9 1.465(3) . ?
C8 C10 1.587(3) . ?
C8 C19 1.594(3) . ?
C9 N1 1.138(3) . ?
C10 H10 0.9800 . ?
C10 C11 1.513(3) . ?
C10 C17 1.541(3) . ?
C11 C12 1.380(3) . ?
C11 C16 1.377(3) . ?
C12 H12 0.9300 . ?
C12 C13 1.381(4) . ?
C13 H13 0.9300 . ?
C13 C14 1.361(5) . ?
C14 H14 0.9300 . ?
C14 C15 1.373(5) . ?
C15 H15 0.9300 . ?
C15 C16 1.390(4) . ?
C16 H16 0.9300 . ?
C17 C18 1.537(3) . ?
C17 C20 1.554(3) . ?
C17 C27 1.487(3) . ?
C18 H18A 0.9700 . ?
C18 H18B 0.9700 . ?
C18 C19 1.548(3) . ?
C19 C20 1.547(3) . ?
C19 C21 1.493(3) . ?
C20 H20A 0.9700 . ?
C20 H20B 0.9700 . ?
C21 C22 1.378(3) . ?
C21 C26 1.384(3) . ?
C22 H22 0.9300 . ?
C22 C23 1.379(3) . ?
C23 H23 0.9300 . ?
C23 C24 1.365(4) . ?
C24 H24 0.9300 . ?
C24 C25 1.368(4) . ?
C25 H25 0.9300 . ?
C25 C26 1.385(3) . ?
C26 H26 0.9300 . ?
C27 O2 1.190(3) . ?
C27 O3 1.330(3) . ?
C28 H28A 0.9600 . ?
C28 H28B 0.9600 . ?
C28 H28C 0.9600 . ?
C28 O3 1.442(3) . ?

loop_
_geom_torsion_atom_site_label_1
_geom_torsion_atom_site_label_2
_geom_torsion_atom_site_label_3
_geom_torsion_atom_site_label_4
_geom_torsion
_geom_torsion_site_symmetry_1
_geom_torsion_site_symmetry_2
_geom_torsion_site_symmetry_3
_geom_torsion_site_symmetry_4
_geom_torsion_publ_flag
C1 C2 C3 C4 0.1(4) . . . . ?
C1 C6 C7 C8 -24.9(4) . . . . ?
C1 C6 C7 O1 154.3(2) . . . . ?
C2 C1 C6 C5 0.6(4) . . . . ?
C2 C1 C6 C7 -175.8(2) . . . . ?
C2 C3 C4 C5 0.9(4) . . . . ?
C3 C4 C5 C6 -1.1(4) . . . . ?
C4 C5 C6 C1 0.3(4) . . . . ?
C4 C5 C6 C7 177.0(2) . . . . ?
C5 C6 C7 C8 158.6(2) . . . . ?
C5 C6 C7 O1 -22.1(3) . . . . ?
C6 C1 C2 C3 -0.8(4) . . . . ?
C6 C7 C8 C9 -29.7(3) . . . . ?
C6 C7 C8 C10 -154.2(2) . . . . ?
C6 C7 C8 C19 95.7(2) . . . . ?
C7 C8 C10 C11 106.1(2) . . . . ?
C7 C8 C10 C17 -125.09(19) . . . . ?
C7 C8 C19 C18 166.99(17) . . . . ?
C7 C8 C19 C20 79.3(2) . . . . ?
C7 C8 C19 C21 -57.7(2) . . . . ?
C8 C10 C11 C12 -94.5(2) . . . . ?
C8 C10 C11 C16 87.4(3) . . . . ?
C8 C10 C17 C18 -38.70(19) . . . . ?
C8 C10 C17 C20 49.99(18) . . . . ?
C8 C10 C17 C27 -175.43(18) . . . . ?
C8 C19 C20 C17 64.76(16) . . . . ?
C8 C19 C21 C22 -85.7(2) . . . . ?
C8 C19 C21 C26 93.0(2) . . . . ?
C9 C8 C10 C11 -19.1(2) . . . . ?
C9 C8 C10 C17 109.77(18) . . . . ?
C9 C8 C19 C18 -67.1(2) . . . . ?
C9 C8 C19 C20 -154.80(17) . . . . ?
C9 C8 C19 C21 68.2(2) . . . . ?
C10 C8 C19 C18 48.65(18) . . . . ?
C10 C8 C19 C20 -39.04(18) . . . . ?
C10 C8 C19 C21 -176.04(17) . . . . ?
C10 C11 C12 C13 -179.1(2) . . . . ?
C10 C11 C16 C15 179.0(2) . . . . ?
C10 C17 C18 C19 65.52(18) . . . . ?
C10 C17 C20 C19 -70.30(17) . . . . ?
C10 C17 C27 O2 118.7(3) . . . . ?
C10 C17 C27 O3 -59.5(2) . . . . ?
C11 C10 C17 C18 89.7(2) . . . . ?
C11 C10 C17 C20 178.44(17) . . . . ?
C11 C10 C17 C27 -47.0(3) . . . . ?
C11 C12 C13 C14 0.8(4) . . . . ?
C12 C11 C16 C15 0.8(3) . . . . ?
C12 C13 C14 C15 -0.6(4) . . . . ?
C13 C14 C15 C16 0.6(4) . . . . ?
C14 C15 C16 C11 -0.7(4) . . . . ?
C16 C11 C12 C13 -0.9(3) . . . . ?
C17 C10 C11 C12 147.0(2) . . . . ?
C17 C10 C11 C16 -31.2(3) . . . . ?
C17 C18 C19 C8 -66.76(17) . . . . ?
C17 C18 C19 C20 34.78(16) . . . . ?
C17 C18 C19 C21 160.4(2) . . . . ?
C17 C27 O3 C28 177.79(19) . . . . ?
C18 C17 C20 C19 34.68(15) . . . . ?
C18 C17 C27 O2 -10.7(3) . . . . ?
C18 C17 C27 O3 171.10(19) . . . . ?
C18 C19 C20 C17 -34.40(16) . . . . ?
C18 C19 C21 C22 39.1(3) . . . . ?
C18 C19 C21 C26 -142.2(2) . . . . ?
C19 C8 C10 C11 -134.99(18) . . . . ?
C19 C8 C10 C17 -6.15(17) . . . . ?
C19 C21 C22 C23 177.2(2) . . . . ?
C19 C21 C26 C25 -177.6(2) . . . . ?
C20 C17 C18 C19 -34.60(15) . . . . ?
C20 C17 C27 O2 -117.6(3) . . . . ?
C20 C17 C27 O3 64.2(3) . . . . ?
C20 C19 C21 C22 146.2(2) . . . . ?
C20 C19 C21 C26 -35.1(3) . . . . ?
C21 C19 C20 C17 -160.36(19) . . . . ?
C21 C22 C23 C24 0.8(4) . . . . ?
C22 C21 C26 C25 1.1(3) . . . . ?
C22 C23 C24 C25 0.5(4) . . . . ?
C23 C24 C25 C26 -1.0(4) . . . . ?
C24 C25 C26 C21 0.2(4) . . . . ?
C26 C21 C22 C23 -1.6(3) . . . . ?
C27 C17 C18 C19 -160.9(2) . . . . ?
C27 C17 C20 C19 159.6(2) . . . . ?
O1 C7 C8 C9 151.0(2) . . . . ?
O1 C7 C8 C10 26.5(3) . . . . ?
O1 C7 C8 C19 -83.6(3) . . . . ?
O2 C27 O3 C28 -0.4(3) . . . . ?
